data_7047981
loop_
_publ_author_name
'Szynkiewicz, Natalia'
'Ponikiewski, \/Lukasz'
'Grubba, Rafa\/l'

_publ_section_title
;
 Symmetrical and unsymmetrical diphosphanes with diversified alkyl, aryl,
 and amino substituents.
;
_journal_issue 47
_journal_name_full 'Dalton transactions (Cambridge, England : 2003)'
_journal_page_first 16885
_journal_page_last 16894
_journal_paper_doi 10.1039/c8dt03775b
_journal_volume 47
_journal_year 2018
_chemical_absolute_configuration rm
_chemical_formula_moiety 'C24 H38 N2 O3 P2'
_chemical_formula_sum 'C24 H38 N2 O3 P2'
_chemical_formula_weight 464.5
_chemical_properties_physical Air-sensitive,Moisture-sensitive,Oxygen-sensitive
_space_group_IT_number 43
_space_group_name_Hall 'F 2 -2d'
_space_group_name_H-M_alt 'F d d 2'
_symmetry_cell_setting orthorhombic
_symmetry_Int_Tables_number 43
_symmetry_space_group_name_Hall 'F 2 -2d'
_symmetry_space_group_name_H-M 'F d d 2'
_atom_sites_solution_hydrogens geom
_atom_sites_solution_primary 'iterative - e.g. charge flipping method'
_atom_sites_solution_secondary 'iterative - e.g. charge flipping method'
_audit_conform_dict_location ftp://ftp.iucr.org/pub/cif_core.dic
_audit_conform_dict_name cif_core.dic
_audit_conform_dict_version 2.4.3
_audit_creation_date 2018-08-30T21:23:48-00:00
_audit_creation_method 'WinGX routine CIF_UPDATE'
_audit_update_record
;
2018-09-12 deposited with the CCDC.
2018-11-06 downloaded from the CCDC.
;
_cell_angle_alpha 90
_cell_angle_beta 90
_cell_angle_gamma 90
_cell_formula_units_Z 8
_cell_length_a 23.2044(13)
_cell_length_b 28.9097(17)
_cell_length_c 7.4145(4)
_cell_measurement_reflns_used 1999
_cell_measurement_temperature 120(2)
_cell_measurement_theta_max 29.25
_cell_measurement_theta_min 2.25
_cell_measurement_wavelength 0.71073
_cell_volume 4973.9(5)
_computing_cell_refinement
;
X-Area Recipe 1.33.0.0 (STOE, 2015)
;
_computing_data_collection
;
X-Area WinXpose 2.0.22.0 (STOE, 2016)
;
_computing_data_reduction 'STOE X-Area'
_computing_molecular_graphics 'Ortep for Windows (Farrugia, 2012)'
_computing_publication_material 'WinGX publication routines (Farrugia, 2012)'
_computing_structure_refinement 'SHELXL-2018/1 (Sheldrick, 2018)'
_computing_structure_solution 'SUPERFLIP (Palatinus & Chapuis,2007)'
_diffrn_ambient_temperature 120(2)
_diffrn_detector 'image plate (34 cm diameter)'
_diffrn_detector_area_resol_mean 6.67
_diffrn_detector_type 'STOE Imaging Plate'
_diffrn_measured_fraction_theta_full 0.985
_diffrn_measured_fraction_theta_max 0.988
_diffrn_measurement_details ' 95 frames, detector distance = 100 mm'
_diffrn_measurement_device '2-circle diffractometer'
_diffrn_measurement_device_type 'STOE IPDS 2T'
_diffrn_measurement_method 'rotation method, \w scans'
_diffrn_radiation_collimation '0.6 mm diameter'
_diffrn_radiation_monochromator 'parabolic x-ray mirror'
_diffrn_radiation_polarisn_norm 270
_diffrn_radiation_probe x-ray
_diffrn_radiation_type MoK\a
_diffrn_radiation_wavelength 0.71073
_diffrn_reflns_av_R_equivalents 0.0584
_diffrn_reflns_av_unetI/netI 0.0937
_diffrn_reflns_Laue_measured_fraction_full 0.985
_diffrn_reflns_Laue_measured_fraction_max 0.988
_diffrn_reflns_limit_h_max 31
_diffrn_reflns_limit_h_min -22
_diffrn_reflns_limit_k_max 38
_diffrn_reflns_limit_k_min -39
_diffrn_reflns_limit_l_max 9
_diffrn_reflns_limit_l_min -10
_diffrn_reflns_number 4704
_diffrn_reflns_point_group_measured_fraction_full 0.819
_diffrn_reflns_point_group_measured_fraction_max 0.811
_diffrn_reflns_theta_full 25.242
_diffrn_reflns_theta_max 29.162
_diffrn_reflns_theta_min 2.251
_diffrn_source 'GeniX Mo, 0.05 x 0.05 mm2 microfocus'
_diffrn_source_current 1.000
_diffrn_source_power 0.050
_diffrn_source_voltage 50
_exptl_absorpt_coefficient_mu 0.202
_exptl_absorpt_correction_type none
_exptl_crystal_colour colourless
_exptl_crystal_density_diffrn 1.241
_exptl_crystal_density_method 'not measured'
_exptl_crystal_description block
_exptl_crystal_F_000 2000
_exptl_crystal_size_max 0.22
_exptl_crystal_size_mid 0.21
_exptl_crystal_size_min 0.21
_refine_diff_density_max 0.904
_refine_diff_density_min -0.907
_refine_diff_density_rms 0.169
_refine_ls_abs_structure_details
;
 Flack x determined using 432 quotients [(I+)-(I-)]/[(I+)+(I-)]
 (Parsons, Flack and Wagner, Acta Cryst. B69 (2013) 249-259).
;
_refine_ls_abs_structure_Flack 0.4(2)
_refine_ls_extinction_method none
_refine_ls_goodness_of_fit_ref 1.071
_refine_ls_hydrogen_treatment constr
_refine_ls_matrix_type full
_refine_ls_number_constraints 0
_refine_ls_number_parameters 129
_refine_ls_number_reflns 2728
_refine_ls_number_restraints 1
_refine_ls_restrained_S_all 1.071
_refine_ls_R_factor_all 0.1353
_refine_ls_R_factor_gt 0.0765
_refine_ls_shift/su_max 0
_refine_ls_shift/su_mean 0
_refine_ls_structure_factor_coef Fsqd
_refine_ls_weighting_details 'w=1/[\s^2^(Fo^2^)+(0.2000P)^2^] where P=(Fo^2^+2Fc^2^)/3'
_refine_ls_weighting_scheme calc
_refine_ls_wR_factor_gt 0.2154
_refine_ls_wR_factor_ref 0.2993
_reflns_Friedel_coverage 0.53
_reflns_Friedel_fraction_full 0.622
_reflns_Friedel_fraction_max 0.607
_reflns_number_gt 1840
_reflns_number_total 2728
_reflns_threshold_expression 'I > 2\s(I)'
_cod_data_source_file c8dt03775b2.cif
_cod_data_source_block shelx_CCDC9
_cod_depositor_comments 'Adding full bibliography for 7047971--7047984.cif.'
_cod_database_code 7047981
_shelx_estimated_absorpt_t_min 0.957
_shelx_estimated_absorpt_t_max 0.959

loop_
_symmetry_equiv_pos_as_xyz
'x, y, z'
'-x, -y, z'
'x+1/4, -y+1/4, z+1/4'
'-x+1/4, y+1/4, z+1/4'
'x, y+1/2, z+1/2'
'-x, -y+1/2, z+1/2'
'x+1/4, -y+3/4, z+3/4'
'-x+1/4, y+3/4, z+3/4'
'x+1/2, y, z+1/2'
'-x+1/2, -y, z+1/2'
'x+3/4, -y+1/4, z+3/4'
'-x+3/4, y+1/4, z+3/4'
'x+1/2, y+1/2, z'
'-x+1/2, -y+1/2, z'
'x+3/4, -y+3/4, z+1/4'
'-x+3/4, y+3/4, z+1/4'

loop_
_atom_site_label
_atom_site_type_symbol
_atom_site_fract_x
_atom_site_fract_y
_atom_site_fract_z
_atom_site_U_iso_or_equiv
_atom_site_adp_type
_atom_site_occupancy
_atom_site_site_symmetry_order
_atom_site_calc_flag
_atom_site_refinement_flags_posn
_atom_site_refinement_flags_adp
_atom_site_refinement_flags_occupancy
C1 C 0.1094(2) -0.01008(19) 0.1780(7) 0.0271(18) Uani 1 1 d G . .
C2 C 0.1676(2) -0.01041(19) 0.1341(7) 0.0312(19) Uani 1 1 d G . .
H2 H 0.179755 -0.00131 0.016985 0.037 Uiso 1 1 calc R U .
C3 C 0.20814(19) -0.0240(2) 0.2616(9) 0.040(2) Uani 1 1 d G . .
H3 H 0.247938 -0.024274 0.231577 0.047 Uiso 1 1 calc R U .
C4 C 0.1904(2) -0.03736(19) 0.4330(8) 0.037(2) Uani 1 1 d G . .
H4 H 0.218087 -0.046682 0.52009 0.045 Uiso 1 1 calc R U .
C5 C 0.1322(3) -0.03703(19) 0.4769(6) 0.040(2) Uani 1 1 d G . .
H5 H 0.120052 -0.046126 0.594013 0.048 Uiso 1 1 calc R U .
C6 C 0.0917(2) -0.0234(2) 0.3494(8) 0.032(2) Uani 1 1 d G . .
H6 H 0.051868 -0.023162 0.379422 0.039 Uiso 1 1 calc R U .
C7 C 0.0629(4) 0.0923(2) 0.1612(10) 0.0216(16) Uani 1 1 d . . .
H7 H 0.057033 0.069456 0.260861 0.026 Uiso 1 1 calc R U .
C8 C 0.1188(4) 0.1189(3) 0.2046(13) 0.033(2) Uani 1 1 d . . .
H8A H 0.113662 0.136535 0.316395 0.05 Uiso 1 1 calc R U .
H8B H 0.150595 0.096925 0.219583 0.05 Uiso 1 1 calc R U .
H8C H 0.127684 0.140176 0.105542 0.05 Uiso 1 1 calc R U .
C9 C 0.0106(4) 0.1234(3) 0.1598(13) 0.0305(19) Uani 1 1 d . . .
H9A H 0.008351 0.140362 0.27402 0.046 Uiso 1 1 calc R U .
H9B H 0.013639 0.145426 0.059725 0.046 Uiso 1 1 calc R U .
H9C H -0.024266 0.104624 0.144603 0.046 Uiso 1 1 calc R U .
C10 C 0.0784(4) 0.0911(3) -0.1774(12) 0.0267(18) Uani 1 1 d . . .
H10 H 0.078295 0.124734 -0.145699 0.032 Uiso 1 1 calc R U .
C11 C 0.0295(4) 0.0836(3) -0.3121(12) 0.0307(19) Uani 1 1 d . . .
H11A H 0.037322 0.10131 -0.422118 0.046 Uiso 1 1 calc R U .
H11B H 0.02679 0.050637 -0.341728 0.046 Uiso 1 1 calc R U .
H11C H -0.006878 0.094026 -0.258885 0.046 Uiso 1 1 calc R U .
C12 C 0.1372(4) 0.0806(3) -0.2604(14) 0.0343(18) Uani 1 1 d . . .
H12A H 0.141732 0.098232 -0.372459 0.051 Uiso 1 1 calc R U .
H12B H 0.167678 0.089406 -0.17546 0.051 Uiso 1 1 calc R U .
H12C H 0.140037 0.04746 -0.286614 0.051 Uiso 1 1 calc R U .
N1 N 0.0694(3) 0.06529(19) -0.0074(10) 0.0215(12) Uani 1 1 d . . .
P1 P 0.06128(8) 0.00892(6) -0.0006(3) 0.0207(5) Uani 1 1 d . . .
O1 O 0.0716(5) -0.0136(4) -0.1651(14) 0.079(3) Uani 1 1 d . . .
O2 O 0 0 0.1026(11) 0.0255(17) Uani 1 2 d S T P

loop_
_atom_site_aniso_label
_atom_site_aniso_U_11
_atom_site_aniso_U_22
_atom_site_aniso_U_33
_atom_site_aniso_U_23
_atom_site_aniso_U_13
_atom_site_aniso_U_12
C1 0.034(5) 0.018(3) 0.030(4) 0.002(3) -0.002(3) -0.006(3)
C2 0.019(4) 0.032(4) 0.043(5) 0.006(4) -0.012(4) -0.010(3)
C3 0.024(4) 0.036(4) 0.059(6) 0.011(5) -0.015(5) 0.000(3)
C4 0.034(5) 0.022(4) 0.056(6) 0.003(4) -0.026(5) 0.005(3)
C5 0.047(6) 0.027(4) 0.045(6) 0.009(4) -0.009(5) 0.004(4)
C6 0.046(6) 0.021(3) 0.030(4) 0.001(3) 0.008(4) 0.006(4)
C7 0.030(4) 0.016(3) 0.019(4) 0.001(3) -0.003(3) 0.000(3)
C8 0.026(4) 0.029(4) 0.044(6) -0.007(4) -0.007(4) 0.001(3)
C9 0.032(5) 0.021(3) 0.039(5) 0.003(3) 0.001(4) 0.007(3)
C10 0.032(5) 0.022(3) 0.026(4) 0.005(3) 0.005(3) -0.007(3)
C11 0.026(5) 0.040(4) 0.026(4) 0.005(3) 0.002(3) -0.007(3)
C12 0.030(5) 0.037(4) 0.036(4) 0.004(4) 0.004(4) -0.002(3)
N1 0.025(3) 0.019(2) 0.021(3) -0.001(3) -0.002(3) 0.002(2)
P1 0.0170(8) 0.0164(7) 0.0286(9) -0.0013(8) 0.0024(8) -0.0014(7)
O1 0.111(10) 0.078(7) 0.049(6) -0.006(5) 0.004(6) -0.006(6)
O2 0.028(4) 0.029(4) 0.020(4) 0 0 -0.009(3)

loop_
_atom_type_symbol
_atom_type_description
_atom_type_scat_dispersion_real
_atom_type_scat_dispersion_imag
_atom_type_scat_source
C C 0.0033 0.0016 'International Tables Vol C Tables 4.2.6.8 and 6.1.1.4'
H H 0 0 'International Tables Vol C Tables 4.2.6.8 and 6.1.1.4'
N N 0.0061 0.0033 'International Tables Vol C Tables 4.2.6.8 and 6.1.1.4'
P P 0.1023 0.0942 'International Tables Vol C Tables 4.2.6.8 and 6.1.1.4'
O O 0.0106 0.006 'International Tables Vol C Tables 4.2.6.8 and 6.1.1.4'

loop_
_geom_angle_atom_site_label_1
_geom_angle_atom_site_label_2
_geom_angle_atom_site_label_3
_geom_angle
_geom_angle_site_symmetry_1
C2 C1 C6 120 .
C2 C1 P1 115.4(3) .
C6 C1 P1 124.6(3) .
C1 C2 C3 120 .
C1 C2 H2 120 .
C3 C2 H2 120 .
C2 C3 C4 120 .
C2 C3 H3 120 .
C4 C3 H3 120 .
C5 C4 C3 120 .
C5 C4 H4 120 .
C3 C4 H4 120 .
C6 C5 C4 120 .
C6 C5 H5 120 .
C4 C5 H5 120 .
C5 C6 C1 120 .
C5 C6 H6 120 .
C1 C6 H6 120 .
N1 C7 C9 113.0(7) .
N1 C7 C8 110.6(7) .
C9 C7 C8 112.4(7) .
N1 C7 H7 106.8 .
C9 C7 H7 106.8 .
C8 C7 H7 106.8 .
C7 C8 H8A 109.5 .
C7 C8 H8B 109.5 .
H8A C8 H8B 109.5 .
C7 C8 H8C 109.5 .
H8A C8 H8C 109.5 .
H8B C8 H8C 109.5 .
C7 C9 H9A 109.5 .
C7 C9 H9B 109.5 .
H9A C9 H9B 109.5 .
C7 C9 H9C 109.5 .
H9A C9 H9C 109.5 .
H9B C9 H9C 109.5 .
N1 C10 C11 112.4(7) .
N1 C10 C12 111.6(7) .
C11 C10 C12 111.8(8) .
N1 C10 H10 106.9 .
C11 C10 H10 106.9 .
C12 C10 H10 106.9 .
C10 C11 H11A 109.5 .
C10 C11 H11B 109.5 .
H11A C11 H11B 109.5 .
C10 C11 H11C 109.5 .
H11A C11 H11C 109.5 .
H11B C11 H11C 109.5 .
C10 C12 H12A 109.5 .
C10 C12 H12B 109.5 .
H12A C12 H12B 109.5 .
C10 C12 H12C 109.5 .
H12A C12 H12C 109.5 .
H12B C12 H12C 109.5 .
C10 N1 C7 117.9(5) .
C10 N1 P1 122.9(6) .
C7 N1 P1 119.0(5) .
O1 P1 O2 118.8(5) .
O1 P1 N1 114.5(5) .
O2 P1 N1 105.8(3) .
O1 P1 C1 112.8(5) .
O2 P1 C1 98.4(3) .
N1 P1 C1 104.6(3) .
P1 O2 P1 124.2(5) 2

loop_
_geom_bond_atom_site_label_1
_geom_bond_atom_site_label_2
_geom_bond_distance
C1 C2 1.39
C1 C6 1.39
C1 P1 1.818(5)
C2 C3 1.39
C2 H2 0.95
C3 C4 1.39
C3 H3 0.95
C4 C5 1.39
C4 H4 0.95
C5 C6 1.39
C5 H5 0.95
C6 H6 0.95
C7 N1 1.482(10)
C7 C9 1.511(11)
C7 C8 1.543(12)
C7 H7 1
C8 H8A 0.98
C8 H8B 0.98
C8 H8C 0.98
C9 H9A 0.98
C9 H9B 0.98
C9 H9C 0.98
C10 N1 1.479(11)
C10 C11 1.527(13)
C10 C12 1.528(13)
C10 H10 1
C11 H11A 0.98
C11 H11B 0.98
C11 H11C 0.98
C12 H12A 0.98
C12 H12B 0.98
C12 H12C 0.98
N1 P1 1.641(6)
P1 O1 1.403(11)
P1 O2 1.635(4)

loop_
_geom_torsion_atom_site_label_1
_geom_torsion_atom_site_label_2
_geom_torsion_atom_site_label_3
_geom_torsion_atom_site_label_4
_geom_torsion
_geom_torsion_site_symmetry_4
C6 C1 C2 C3 0 .
P1 C1 C2 C3 179.5(4) .
C1 C2 C3 C4 0 .
C2 C3 C4 C5 0 .
C3 C4 C5 C6 0 .
C4 C5 C6 C1 0 .
C2 C1 C6 C5 0 .
P1 C1 C6 C5 -179.5(4) .
C11 C10 N1 C7 -117.1(8) .
C12 C10 N1 C7 116.3(8) .
C11 C10 N1 P1 57.8(9) .
C12 C10 N1 P1 -68.8(9) .
C9 C7 N1 C10 62.5(9) .
C8 C7 N1 C10 -64.5(9) .
C9 C7 N1 P1 -112.6(7) .
C8 C7 N1 P1 120.5(6) .
C10 N1 P1 O1 8.6(9) .
C7 N1 P1 O1 -176.6(8) .
C10 N1 P1 O2 -124.1(7) .
C7 N1 P1 O2 50.7(7) .
C10 N1 P1 C1 132.6(6) .
C7 N1 P1 C1 -52.6(6) .
C2 C1 P1 O1 49.6(6) .
C6 C1 P1 O1 -130.8(6) .
C2 C1 P1 O2 175.8(3) .
C6 C1 P1 O2 -4.6(3) .
C2 C1 P1 N1 -75.4(4) .
C6 C1 P1 N1 104.1(4) .
O1 P1 O2 P1 -33.8(5) 2
N1 P1 O2 P1 96.5(3) 2
C1 P1 O2 P1 -155.7(2) 2
